data_4307971
loop_
_publ_author_name
'Rongmin Yu'
'Kuppuswamy Arumugam'
'Ashok Manepalli'
'Yvon Tran'
'Russell Schmehl'
'Heiko Jacobsen'
'James P. Donahue'

_publ_contact_author_email donahue@tulane.edu
_publ_contact_author_fax 504-865-5596
_publ_contact_author_phone 504-862-3562
_publ_section_title
;
Reversible, Electrochemically Controlled Binding of Phosphine to Iron and
Cobalt Bis(dithiolene) Complexes
;
_journal_name_full 'Inorganic Chemistry'
_journal_page_first 5131
_journal_page_last 5133
_journal_paper_doi 10.1021/ic0624569
_journal_volume 46
_journal_year 2007
_chemical_formula_sum 'C80.5 H93 Cl Co2 N O8 S8'
_chemical_formula_weight 1612.35
_chemical_name_systematic
; 
 ? 
;
_space_group_IT_number 13
_symmetry_cell_setting monoclinic
_symmetry_space_group_name_Hall '-P 2yc'
_symmetry_space_group_name_H-M 'P 1 2/c 1'
_atom_sites_solution_hydrogens geom
_atom_sites_solution_primary direct
_atom_sites_solution_secondary difmap
_audit_creation_method SHELXL-97
_cell_angle_alpha 90.00
_cell_angle_beta 108.453(5)
_cell_angle_gamma 90.00
_cell_formula_units_Z 4
_cell_length_a 30.860(3)
_cell_length_b 11.4501(7)
_cell_length_c 22.8507(16)
_cell_measurement_reflns_used 7531
_cell_measurement_temperature 100(2)
_cell_measurement_theta_max 28.1615
_cell_measurement_theta_min 2.2605
_cell_volume 7659.1(11)
_computing_cell_refinement 'Bruker SMART (Bruker-AXS, 2000)'
_computing_data_collection 'Bruker SMART (Bruker-AXS, 2000)'
_computing_data_reduction 'Bruker SAINT+ (Bruker-AXS, 2004)'
_computing_molecular_graphics 'Bruker SHELXTL (Bruker-AXS, 2000a)'
_computing_publication_material 'Bruker SHELXTL (Bruker-AXS, 2000a)'
_computing_structure_refinement 'SHELXL-97 (Sheldrick, 1997)'
_computing_structure_solution 'SHELXS-97 (Sheldrick, 1990)'
_diffrn_ambient_temperature 100(2)
_diffrn_measured_fraction_theta_full 0.999
_diffrn_measured_fraction_theta_max 0.959
_diffrn_measurement_device_type 'Bruker-AXS SMART APEX'
_diffrn_measurement_method 'phi and omega scans'
_diffrn_radiation_monochromator graphite
_diffrn_radiation_source 'fine-focus sealed tube'
_diffrn_radiation_type MoK\a
_diffrn_radiation_wavelength 0.71073
_diffrn_reflns_av_R_equivalents 0.0571
_diffrn_reflns_av_sigmaI/netI 0.0610
_diffrn_reflns_limit_h_max 39
_diffrn_reflns_limit_h_min -40
_diffrn_reflns_limit_k_max 15
_diffrn_reflns_limit_k_min -15
_diffrn_reflns_limit_l_max 29
_diffrn_reflns_limit_l_min -30
_diffrn_reflns_number 67422
_diffrn_reflns_theta_full 25.00
_diffrn_reflns_theta_max 28.28
_diffrn_reflns_theta_min 1.39
_diffrn_standards_decay_% 0
_diffrn_standards_interval_count 0
_diffrn_standards_interval_time 0
_diffrn_standards_number 0
_exptl_absorpt_coefficient_mu 0.743
_exptl_absorpt_correction_T_max 0.9420
_exptl_absorpt_correction_T_min 0.8555
_exptl_absorpt_correction_type multi-scan
_exptl_absorpt_process_details 'SADABS (Sheldrick, 2002)'
_exptl_crystal_colour black
_exptl_crystal_density_diffrn 1.398
_exptl_crystal_density_method 'not measured'
_exptl_crystal_description block
_exptl_crystal_F_000 3384
_exptl_crystal_size_max 0.22
_exptl_crystal_size_mid 0.10
_exptl_crystal_size_min 0.08
_refine_diff_density_max 0.938
_refine_diff_density_min -0.373
_refine_diff_density_rms 0.095
_refine_ls_extinction_method none
_refine_ls_goodness_of_fit_ref 1.030
_refine_ls_hydrogen_treatment constr
_refine_ls_matrix_type full
_refine_ls_number_parameters 927
_refine_ls_number_reflns 18240
_refine_ls_number_restraints 0
_refine_ls_restrained_S_all 1.030
_refine_ls_R_factor_all 0.0777
_refine_ls_R_factor_gt 0.0494
_refine_ls_shift/su_max 0.001
_refine_ls_shift/su_mean 0.000
_refine_ls_structure_factor_coef Fsqd
_refine_ls_weighting_details 'calc w=1/[\s^2^(Fo^2^)+(0.0534P)^2^+3.2017P] where P=(Fo^2^+2Fc^2^)/3'
_refine_ls_weighting_scheme calc
_refine_ls_wR_factor_gt 0.1043
_refine_ls_wR_factor_ref 0.1157
_reflns_number_gt 13344
_reflns_number_total 18240
_reflns_threshold_expression >2\s(I)
_cod_data_source_file ic0624569-file006_07.cif
_cod_data_source_block '[Bu4N][Co(S2C2(C6H4-p-OCH3)2)2]2.0.5(CH2Cl2)_[Bu4N]2b.0.5(CH2Cl2)'
_cod_original_cell_volume 7659.1(9)
_cod_original_formula_sum 'C80.50 H93 Cl Co2 N O8 S8'
_cod_database_code 4307971

loop_
_symmetry_equiv_pos_as_xyz
'x, y, z'
'-x, y, -z+1/2'
'-x, -y, -z'
'x, -y, z-1/2'

loop_
_atom_site_label
_atom_site_type_symbol
_atom_site_fract_x
_atom_site_fract_y
_atom_site_fract_z
_atom_site_U_iso_or_equiv
_atom_site_adp_type
_atom_site_occupancy
_atom_site_symmetry_multiplicity
_atom_site_calc_flag
_atom_site_refinement_flags
_atom_site_disorder_assembly
_atom_site_disorder_group
Co1 Co 0.257319(11) 0.77329(3) 0.198546(15) 0.01341(8) Uani 1 1 d . . .
Co2 Co 0.237010(11) 0.75565(3) 0.310316(15) 0.01293(8) Uani 1 1 d . . .
Cl1 Cl 0.5000 0.38988(12) -0.2500 0.0477(3) Uani 1 2 d S . .
Cl2 Cl 0.48119(8) 0.6393(2) -0.23171(11) 0.0646(6) Uani 0.50 1 d P . .
S1 S 0.22261(2) 0.62810(6) 0.14193(3) 0.01589(14) Uani 1 1 d . . .
S2 S 0.23979(2) 0.88118(6) 0.11670(3) 0.01563(14) Uani 1 1 d . . .
S3 S 0.31624(2) 0.88886(6) 0.23788(3) 0.01611(14) Uani 1 1 d . . .
S4 S 0.28779(2) 0.65014(6) 0.27441(3) 0.01433(13) Uani 1 1 d . . .
S5 S 0.18311(2) 0.62343(6) 0.27229(3) 0.01554(14) Uani 1 1 d . . .
S6 S 0.20294(2) 0.86997(5) 0.23254(3) 0.01347(13) Uani 1 1 d . . .
S7 S 0.27359(2) 0.90858(6) 0.35916(3) 0.01429(13) Uani 1 1 d . . .
S8 S 0.25041(2) 0.66950(6) 0.39792(3) 0.01585(14) Uani 1 1 d . . .
O1 O 0.08163(7) 0.39450(18) -0.11705(9) 0.0294(5) Uani 1 1 d . . .
O2 O 0.10090(6) 1.08187(17) -0.14080(8) 0.0234(4) Uani 1 1 d . . .
O3 O 0.51936(7) 1.04769(19) 0.40928(10) 0.0318(5) Uani 1 1 d . . .
O4 O 0.45738(7) 0.3621(2) 0.46767(10) 0.0352(5) Uani 1 1 d . . .
O5 O -0.00858(7) 0.41367(19) 0.08831(9) 0.0303(5) Uani 1 1 d . . .
O6 O 0.00635(6) 1.10370(18) 0.06029(9) 0.0282(5) Uani 1 1 d . . .
O7 O 0.40747(7) 1.18346(17) 0.60948(8) 0.0265(5) Uani 1 1 d . . .
O8 O 0.39197(7) 0.48794(19) 0.65726(9) 0.0287(5) Uani 1 1 d . . .
N1 N 0.24633(8) 0.7306(2) -0.22547(11) 0.0229(5) Uani 1 1 d . . .
C1 C 0.19435(9) 0.6857(2) 0.06977(11) 0.0159(5) Uani 1 1 d . . .
C2 C 0.20090(9) 0.8024(2) 0.06003(11) 0.0156(5) Uani 1 1 d . . .
C3 C 0.35535(9) 0.8065(2) 0.29330(11) 0.0150(5) Uani 1 1 d . . .
C4 C 0.34382(8) 0.6983(2) 0.30964(11) 0.0141(5) Uani 1 1 d . . .
C5 C 0.14169(8) 0.6960(2) 0.21494(11) 0.0133(5) Uani 1 1 d . . .
C6 C 0.14881(8) 0.8082(2) 0.19905(11) 0.0129(5) Uani 1 1 d . . .
C7 C 0.29910(8) 0.8647(2) 0.43463(11) 0.0137(5) Uani 1 1 d . . .
C8 C 0.29048(8) 0.7536(2) 0.45100(11) 0.0149(5) Uani 1 1 d . . .
C9 C 0.16642(9) 0.6047(2) 0.02193(12) 0.0169(5) Uani 1 1 d . . .
C10 C 0.14240(9) 0.5134(2) 0.03721(12) 0.0193(6) Uani 1 1 d . . .
H10 H 0.1454 0.5004 0.0794 0.023 Uiso 1 1 calc R . .
C11 C 0.11401(10) 0.4400(2) -0.00737(13) 0.0229(6) Uani 1 1 d . . .
H11 H 0.0974 0.3793 0.0043 0.027 Uiso 1 1 calc R . .
C12 C 0.11032(10) 0.4568(3) -0.06882(13) 0.0235(6) Uani 1 1 d . . .
C13 C 0.13618(10) 0.5434(3) -0.08492(12) 0.0237(6) Uani 1 1 d . . .
H13 H 0.1352 0.5519 -0.1267 0.028 Uiso 1 1 calc R . .
C14 C 0.16320(9) 0.6168(2) -0.04044(12) 0.0208(6) Uani 1 1 d . . .
H14 H 0.1800 0.6768 -0.0522 0.025 Uiso 1 1 calc R . .
C15 C 0.05446(11) 0.3058(3) -0.10172(15) 0.0334(7) Uani 1 1 d . . .
H15A H 0.0744 0.2450 -0.0772 0.050 Uiso 1 1 calc R . .
H15B H 0.0340 0.2714 -0.1397 0.050 Uiso 1 1 calc R . .
H15C H 0.0364 0.3402 -0.0778 0.050 Uiso 1 1 calc R . .
C16 C 0.17598(9) 0.8701(2) 0.00403(11) 0.0159(5) Uani 1 1 d . . .
C17 C 0.19867(9) 0.9416(2) -0.02605(11) 0.0186(6) Uani 1 1 d . . .
H17 H 0.2311 0.9420 -0.0127 0.022 Uiso 1 1 calc R . .
C18 C 0.17506(9) 1.0122(2) -0.07495(12) 0.0197(6) Uani 1 1 d . . .
H18 H 0.1912 1.0598 -0.0951 0.024 Uiso 1 1 calc R . .
C19 C 0.12768(9) 1.0129(2) -0.09418(11) 0.0184(6) Uani 1 1 d . . .
C20 C 0.10422(9) 0.9414(2) -0.06534(12) 0.0195(6) Uani 1 1 d . . .
H20 H 0.0718 0.9412 -0.0789 0.023 Uiso 1 1 calc R . .
C21 C 0.12797(9) 0.8708(2) -0.01716(12) 0.0183(6) Uani 1 1 d . . .
H21 H 0.1117 0.8218 0.0021 0.022 Uiso 1 1 calc R . .
C22 C 0.12422(10) 1.1710(3) -0.16313(13) 0.0271(7) Uani 1 1 d . . .
H22A H 0.1434 1.2168 -0.1283 0.041 Uiso 1 1 calc R . .
H22B H 0.1018 1.2224 -0.1914 0.041 Uiso 1 1 calc R . .
H22C H 0.1435 1.1348 -0.1850 0.041 Uiso 1 1 calc R . .
C23 C 0.39974(9) 0.8641(2) 0.32251(12) 0.0163(5) Uani 1 1 d . . .
C24 C 0.42446(9) 0.9122(2) 0.28700(13) 0.0209(6) Uani 1 1 d . . .
H24 H 0.4135 0.9038 0.2434 0.025 Uiso 1 1 calc R . .
C25 C 0.46508(10) 0.9727(3) 0.31446(13) 0.0250(6) Uani 1 1 d . . .
H25 H 0.4820 1.0035 0.2898 0.030 Uiso 1 1 calc R . .
C26 C 0.48063(9) 0.9875(2) 0.37809(13) 0.0236(6) Uani 1 1 d . . .
C27 C 0.45663(9) 0.9390(3) 0.41424(13) 0.0236(6) Uani 1 1 d . . .
H27 H 0.4675 0.9482 0.4578 0.028 Uiso 1 1 calc R . .
C28 C 0.41701(9) 0.8774(2) 0.38674(12) 0.0193(6) Uani 1 1 d . . .
H28 H 0.4011 0.8432 0.4118 0.023 Uiso 1 1 calc R . .
C29 C 0.54457(10) 1.0988(3) 0.37308(17) 0.0379(8) Uani 1 1 d . . .
H29A H 0.5548 1.0373 0.3506 0.057 Uiso 1 1 calc R . .
H29B H 0.5712 1.1400 0.4002 0.057 Uiso 1 1 calc R . .
H29C H 0.5250 1.1541 0.3436 0.057 Uiso 1 1 calc R . .
C30 C 0.37517(9) 0.6153(2) 0.35222(11) 0.0155(5) Uani 1 1 d . . .
C31 C 0.41991(9) 0.5982(3) 0.35228(12) 0.0224(6) Uani 1 1 d . . .
H31 H 0.4313 0.6440 0.3257 0.027 Uiso 1 1 calc R . .
C32 C 0.44831(10) 0.5157(3) 0.39023(13) 0.0260(7) Uani 1 1 d . . .
H32 H 0.4788 0.5065 0.3896 0.031 Uiso 1 1 calc R . .
C33 C 0.43251(9) 0.4472(3) 0.42880(12) 0.0226(6) Uani 1 1 d . . .
C34 C 0.38847(9) 0.4637(2) 0.43027(13) 0.0234(6) Uani 1 1 d . . .
H34 H 0.3775 0.4180 0.4573 0.028 Uiso 1 1 calc R . .
C35 C 0.36031(9) 0.5465(2) 0.39258(12) 0.0194(6) Uani 1 1 d . . .
H35 H 0.3302 0.5567 0.3943 0.023 Uiso 1 1 calc R . .
C36 C 0.50055(11) 0.3316(3) 0.46152(16) 0.0391(8) Uani 1 1 d . . .
H36A H 0.4962 0.3042 0.4194 0.059 Uiso 1 1 calc R . .
H36B H 0.5145 0.2695 0.4909 0.059 Uiso 1 1 calc R . .
H36C H 0.5206 0.4003 0.4700 0.059 Uiso 1 1 calc R . .
C37 C 0.10063(9) 0.6258(2) 0.18358(12) 0.0155(5) Uani 1 1 d . . .
C38 C 0.07989(9) 0.5550(2) 0.21637(12) 0.0196(6) Uani 1 1 d . . .
H38 H 0.0911 0.5554 0.2602 0.024 Uiso 1 1 calc R . .
C39 C 0.04313(9) 0.4838(2) 0.18654(13) 0.0230(6) Uani 1 1 d . . .
H39 H 0.0291 0.4369 0.2098 0.028 Uiso 1 1 calc R . .
C40 C 0.02693(9) 0.4814(3) 0.12264(13) 0.0241(6) Uani 1 1 d . . .
C41 C 0.04698(9) 0.5519(2) 0.08868(12) 0.0218(6) Uani 1 1 d . . .
H41 H 0.0359 0.5503 0.0449 0.026 Uiso 1 1 calc R . .
C42 C 0.08305(9) 0.6242(2) 0.11900(12) 0.0179(6) Uani 1 1 d . . .
H42 H 0.0961 0.6737 0.0957 0.021 Uiso 1 1 calc R . .
C43 C -0.02907(11) 0.3366(3) 0.12127(16) 0.0359(8) Uani 1 1 d . . .
H43A H -0.0060 0.2824 0.1461 0.054 Uiso 1 1 calc R . .
H43B H -0.0537 0.2925 0.0919 0.054 Uiso 1 1 calc R . .
H43C H -0.0416 0.3823 0.1484 0.054 Uiso 1 1 calc R . .
C44 C 0.11235(8) 0.8861(2) 0.16122(11) 0.0144(5) Uani 1 1 d . . .
C45 C 0.11965(9) 0.9641(2) 0.11828(11) 0.0162(5) Uani 1 1 d . . .
H45 H 0.1488 0.9664 0.1124 0.019 Uiso 1 1 calc R . .
C46 C 0.08554(9) 1.0383(2) 0.08412(12) 0.0195(6) Uani 1 1 d . . .
H46 H 0.0912 1.0901 0.0549 0.023 Uiso 1 1 calc R . .
C47 C 0.04321(9) 1.0367(2) 0.09268(12) 0.0211(6) Uani 1 1 d . . .
C48 C 0.03527(9) 0.9616(3) 0.13634(12) 0.0218(6) Uani 1 1 d . . .
H48 H 0.0064 0.9614 0.1430 0.026 Uiso 1 1 calc R . .
C49 C 0.06940(9) 0.8877(2) 0.16978(12) 0.0192(6) Uani 1 1 d . . .
H49 H 0.0637 0.8368 0.1993 0.023 Uiso 1 1 calc R . .
C50 C 0.01270(11) 1.1802(3) 0.01440(14) 0.0329(7) Uani 1 1 d . . .
H50A H 0.0356 1.2393 0.0341 0.049 Uiso 1 1 calc R . .
H50B H -0.0163 1.2187 -0.0074 0.049 Uiso 1 1 calc R . .
H50C H 0.0231 1.1352 -0.0151 0.049 Uiso 1 1 calc R . .
C51 C 0.32711(8) 0.9516(2) 0.47878(11) 0.0144(5) Uani 1 1 d . . .
C52 C 0.35650(9) 1.0282(2) 0.46234(12) 0.0165(5) Uani 1 1 d . . .
H52 H 0.3577 1.0267 0.4213 0.020 Uiso 1 1 calc R . .
C53 C 0.38410(9) 1.1067(2) 0.50434(12) 0.0183(6) Uani 1 1 d . . .
H53 H 0.4045 1.1564 0.4924 0.022 Uiso 1 1 calc R . .
C54 C 0.38157(9) 1.1116(2) 0.56376(12) 0.0198(6) Uani 1 1 d . . .
C55 C 0.35118(9) 1.0396(2) 0.58092(12) 0.0189(6) Uani 1 1 d . . .
H55 H 0.3488 1.0449 0.6213 0.023 Uiso 1 1 calc R . .
C56 C 0.32450(9) 0.9602(2) 0.53895(12) 0.0180(6) Uani 1 1 d . . .
H56 H 0.3041 0.9108 0.5511 0.022 Uiso 1 1 calc R . .
C57 C 0.43759(11) 1.2626(3) 0.59299(14) 0.0305(7) Uani 1 1 d . . .
H57A H 0.4592 1.2183 0.5781 0.046 Uiso 1 1 calc R . .
H57B H 0.4545 1.3085 0.6292 0.046 Uiso 1 1 calc R . .
H57C H 0.4197 1.3151 0.5604 0.046 Uiso 1 1 calc R . .
C58 C 0.31577(9) 0.6927(2) 0.50940(11) 0.0162(5) Uani 1 1 d . . .
C59 C 0.29360(9) 0.6272(2) 0.54242(12) 0.0194(6) Uani 1 1 d . . .
H59 H 0.2612 0.6285 0.5301 0.023 Uiso 1 1 calc R . .
C60 C 0.31742(9) 0.5598(2) 0.59297(12) 0.0202(6) Uani 1 1 d . . .
H60 H 0.3015 0.5169 0.6153 0.024 Uiso 1 1 calc R . .
C61 C 0.36490(9) 0.5560(2) 0.61050(12) 0.0195(6) Uani 1 1 d . . .
C62 C 0.38766(9) 0.6228(3) 0.57888(12) 0.0224(6) Uani 1 1 d . . .
H62 H 0.4201 0.6220 0.5915 0.027 Uiso 1 1 calc R . .
C63 C 0.36369(9) 0.6902(2) 0.52934(12) 0.0184(6) Uani 1 1 d . . .
H63 H 0.3798 0.7357 0.5083 0.022 Uiso 1 1 calc R . .
C64 C 0.36941(11) 0.4068(3) 0.68533(14) 0.0332(8) Uani 1 1 d . . .
H64A H 0.3523 0.4496 0.7080 0.050 Uiso 1 1 calc R . .
H64B H 0.3921 0.3565 0.7139 0.050 Uiso 1 1 calc R . .
H64C H 0.3483 0.3587 0.6533 0.050 Uiso 1 1 calc R . .
C65 C 0.20875(10) 0.8176(2) -0.22639(13) 0.0242(6) Uani 1 1 d . . .
H65A H 0.2213 0.8751 -0.1930 0.029 Uiso 1 1 calc R . .
H65B H 0.2004 0.8606 -0.2660 0.029 Uiso 1 1 calc R . .
C66 C 0.16552(10) 0.7662(3) -0.21887(15) 0.0289(7) Uani 1 1 d . . .
H66A H 0.1716 0.7389 -0.1759 0.035 Uiso 1 1 calc R . .
H66B H 0.1556 0.6982 -0.2467 0.035 Uiso 1 1 calc R . .
C67 C 0.12793(11) 0.8576(3) -0.23407(14) 0.0290(7) Uani 1 1 d . . .
H67A H 0.1393 0.9282 -0.2089 0.035 Uiso 1 1 calc R . .
H67B H 0.1204 0.8797 -0.2780 0.035 Uiso 1 1 calc R . .
C68 C 0.08503(11) 0.8151(3) -0.22212(16) 0.0372(8) Uani 1 1 d . . .
H68A H 0.0727 0.7477 -0.2486 0.056 Uiso 1 1 calc R . .
H68B H 0.0623 0.8778 -0.2313 0.056 Uiso 1 1 calc R . .
H68C H 0.0924 0.7921 -0.1787 0.056 Uiso 1 1 calc R . .
C69 C 0.23152(10) 0.6499(2) -0.28191(13) 0.0251(6) Uani 1 1 d . . .
H69A H 0.2525 0.5821 -0.2734 0.030 Uiso 1 1 calc R . .
H69B H 0.2007 0.6197 -0.2856 0.030 Uiso 1 1 calc R . .
C70 C 0.22991(11) 0.7000(3) -0.34429(14) 0.0332(7) Uani 1 1 d . . .
H70A H 0.2595 0.7395 -0.3388 0.040 Uiso 1 1 calc R . .
H70B H 0.2282 0.6333 -0.3725 0.040 Uiso 1 1 calc R . .
C71 C 0.19285(14) 0.7839(3) -0.37666(16) 0.0497(10) Uani 1 1 d . . .
H71A H 0.1982 0.8593 -0.3544 0.060 Uiso 1 1 calc R . .
H71B H 0.1631 0.7529 -0.3759 0.060 Uiso 1 1 calc R . .
C72 C 0.19096(12) 0.8042(3) -0.44317(14) 0.0354(8) Uani 1 1 d . . .
H72A H 0.2204 0.8346 -0.4441 0.053 Uiso 1 1 calc R . .
H72B H 0.1668 0.8607 -0.4624 0.053 Uiso 1 1 calc R . .
H72C H 0.1844 0.7302 -0.4659 0.053 Uiso 1 1 calc R . .
C73 C 0.28842(10) 0.7998(3) -0.22396(14) 0.0276(7) Uani 1 1 d . . .
H73A H 0.2960 0.8534 -0.1881 0.033 Uiso 1 1 calc R . .
H73B H 0.2812 0.8483 -0.2617 0.033 Uiso 1 1 calc R . .
C74 C 0.33019(11) 0.7266(3) -0.21978(18) 0.0384(8) Uani 1 1 d . B .
H74A H 0.3225 0.6696 -0.2541 0.046 Uiso 1 1 calc R . .
H74B H 0.3391 0.6823 -0.1806 0.046 Uiso 1 1 calc R . .
C75 C 0.37032(12) 0.8008(3) -0.22267(19) 0.0451(9) Uani 1 1 d . . .
H75A H 0.3595 0.8535 -0.2587 0.054 Uiso 1 1 calc R A 1
H75B H 0.3801 0.8505 -0.1853 0.054 Uiso 1 1 calc R A 1
C76A C 0.4090(2) 0.7396(6) -0.2270(3) 0.0412(12) Uiso 0.532(5) 1 d P B 1
H76A H 0.4006 0.6948 -0.2656 0.062 Uiso 0.532(5) 1 calc PR B 1
H76B H 0.4200 0.6862 -0.1919 0.062 Uiso 0.532(5) 1 calc PR B 1
H76C H 0.4332 0.7954 -0.2266 0.062 Uiso 0.532(5) 1 calc PR B 1
C76B C 0.3668(3) 0.8202(7) -0.2884(3) 0.0412(12) Uiso 0.468(5) 1 d P B 2
H76D H 0.3949 0.8573 -0.2906 0.062 Uiso 0.468(5) 1 calc PR B 2
H76E H 0.3407 0.8711 -0.3078 0.062 Uiso 0.468(5) 1 calc PR B 2
H76F H 0.3626 0.7451 -0.3100 0.062 Uiso 0.468(5) 1 calc PR B 2
C77 C 0.25614(10) 0.6523(2) -0.16862(13) 0.0247(6) Uani 1 1 d . . .
H77A H 0.2279 0.6093 -0.1707 0.030 Uiso 1 1 calc R . .
H77B H 0.2794 0.5940 -0.1701 0.030 Uiso 1 1 calc R . .
C78 C 0.27282(11) 0.7158(3) -0.10715(14) 0.0309(7) Uani 1 1 d . . .
H78A H 0.3034 0.7495 -0.1018 0.037 Uiso 1 1 calc R . .
H78B H 0.2517 0.7809 -0.1070 0.037 Uiso 1 1 calc R . .
C79 C 0.27557(10) 0.6343(3) -0.05398(13) 0.0263(6) Uani 1 1 d . . .
H79A H 0.2452 0.5984 -0.0603 0.032 Uiso 1 1 calc R . .
H79B H 0.2975 0.5708 -0.0534 0.032 Uiso 1 1 calc R . .
C80 C 0.29051(11) 0.6965(3) 0.00756(14) 0.0313(7) Uani 1 1 d . . .
H80A H 0.3236 0.7085 0.0208 0.047 Uiso 1 1 calc R . .
H80B H 0.2825 0.6490 0.0383 0.047 Uiso 1 1 calc R . .
H80C H 0.2751 0.7723 0.0035 0.047 Uiso 1 1 calc R . .
C81 C 0.5022(3) 0.5363(7) -0.2705(3) 0.049(2) Uani 0.50 1 d P . .
H81A H 0.4730 0.5276 -0.3044 0.058 Uiso 0.50 1 calc PR . .
H81B H 0.5240 0.4754 -0.2741 0.058 Uiso 0.50 1 calc PR . .

loop_
_atom_site_aniso_label
_atom_site_aniso_U_11
_atom_site_aniso_U_22
_atom_site_aniso_U_33
_atom_site_aniso_U_23
_atom_site_aniso_U_13
_atom_site_aniso_U_12
Co1 0.01372(17) 0.01137(18) 0.01233(16) 0.00050(13) 0.00014(13) -0.00062(13)
Co2 0.01385(17) 0.01029(17) 0.01145(16) 0.00043(13) -0.00055(13) -0.00052(13)
Cl1 0.0342(7) 0.0530(8) 0.0434(7) 0.000 -0.0056(5) 0.000
Cl2 0.0749(15) 0.0565(14) 0.0749(15) -0.0174(12) 0.0416(12) -0.0081(12)
S1 0.0184(3) 0.0128(3) 0.0139(3) -0.0006(2) 0.0013(3) -0.0005(2)
S2 0.0162(3) 0.0147(3) 0.0131(3) 0.0009(2) 0.0006(2) -0.0025(2)
S3 0.0159(3) 0.0125(3) 0.0163(3) 0.0024(2) 0.0000(3) -0.0014(2)
S4 0.0139(3) 0.0111(3) 0.0146(3) 0.0003(2) -0.0001(2) -0.0006(2)
S5 0.0154(3) 0.0113(3) 0.0157(3) 0.0016(2) -0.0012(2) -0.0014(2)
S6 0.0135(3) 0.0101(3) 0.0133(3) 0.0000(2) -0.0008(2) -0.0007(2)
S7 0.0165(3) 0.0116(3) 0.0116(3) 0.0002(2) -0.0001(2) -0.0005(2)
S8 0.0163(3) 0.0140(3) 0.0135(3) 0.0013(2) -0.0006(2) -0.0025(3)
O1 0.0300(12) 0.0275(12) 0.0264(11) -0.0104(9) 0.0030(9) -0.0115(9)
O2 0.0243(11) 0.0232(11) 0.0194(10) 0.0082(8) 0.0019(8) 0.0033(8)
O3 0.0192(11) 0.0289(12) 0.0395(12) -0.0054(10) -0.0018(9) -0.0070(9)
O4 0.0278(12) 0.0379(13) 0.0393(13) 0.0236(11) 0.0099(10) 0.0194(10)
O5 0.0235(11) 0.0293(12) 0.0324(12) -0.0045(9) 0.0007(9) -0.0132(9)
O6 0.0190(10) 0.0289(12) 0.0341(11) 0.0150(9) 0.0045(9) 0.0090(9)
O7 0.0328(12) 0.0231(11) 0.0195(10) -0.0075(8) 0.0026(9) -0.0106(9)
O8 0.0221(11) 0.0349(13) 0.0260(11) 0.0186(9) 0.0031(9) 0.0034(9)
N1 0.0290(13) 0.0130(12) 0.0268(12) -0.0018(10) 0.0087(11) -0.0018(10)
C1 0.0145(13) 0.0178(14) 0.0140(12) -0.0006(10) 0.0026(10) 0.0000(10)
C2 0.0152(13) 0.0190(14) 0.0128(12) -0.0015(10) 0.0046(10) -0.0023(10)
C3 0.0161(13) 0.0148(13) 0.0124(12) -0.0004(10) 0.0020(10) 0.0012(10)
C4 0.0128(12) 0.0150(13) 0.0117(11) -0.0010(10) -0.0001(10) 0.0008(10)
C5 0.0119(12) 0.0130(13) 0.0146(12) -0.0028(10) 0.0035(10) 0.0002(10)
C6 0.0111(12) 0.0138(13) 0.0117(11) -0.0002(10) 0.0007(10) -0.0007(10)
C7 0.0119(12) 0.0148(13) 0.0124(12) -0.0008(10) 0.0011(10) 0.0009(10)
C8 0.0145(12) 0.0168(14) 0.0116(11) 0.0005(10) 0.0018(10) 0.0009(10)
C9 0.0158(13) 0.0171(14) 0.0168(13) -0.0019(11) 0.0036(10) 0.0007(10)
C10 0.0232(14) 0.0158(14) 0.0175(13) -0.0008(11) 0.0044(11) -0.0013(11)
C11 0.0270(15) 0.0139(14) 0.0281(15) -0.0015(12) 0.0091(12) -0.0062(12)
C12 0.0229(15) 0.0199(15) 0.0244(14) -0.0098(12) 0.0031(12) -0.0043(12)
C13 0.0284(16) 0.0259(16) 0.0162(13) -0.0048(12) 0.0062(12) -0.0038(12)
C14 0.0200(14) 0.0225(15) 0.0188(13) -0.0031(11) 0.0045(11) -0.0042(11)
C15 0.0294(17) 0.0278(18) 0.0384(18) -0.0104(14) 0.0041(14) -0.0076(14)
C16 0.0169(13) 0.0172(14) 0.0118(12) -0.0022(10) 0.0019(10) -0.0006(11)
C17 0.0152(13) 0.0226(15) 0.0155(13) -0.0009(11) 0.0013(10) -0.0014(11)
C18 0.0238(15) 0.0185(14) 0.0175(13) 0.0011(11) 0.0077(11) -0.0013(11)
C19 0.0233(14) 0.0162(14) 0.0128(12) 0.0000(10) 0.0016(11) -0.0002(11)
C20 0.0160(13) 0.0218(15) 0.0191(13) 0.0001(11) 0.0031(11) -0.0001(11)
C21 0.0187(14) 0.0211(15) 0.0144(12) -0.0008(11) 0.0042(11) -0.0030(11)
C22 0.0347(17) 0.0255(16) 0.0220(14) 0.0090(12) 0.0105(13) 0.0041(13)
C23 0.0146(13) 0.0111(13) 0.0209(13) -0.0006(10) 0.0024(11) 0.0015(10)
C24 0.0173(14) 0.0237(15) 0.0193(13) 0.0023(11) 0.0024(11) 0.0016(11)
C25 0.0199(15) 0.0261(16) 0.0283(15) 0.0048(13) 0.0067(12) -0.0028(12)
C26 0.0142(14) 0.0184(15) 0.0319(16) -0.0018(12) -0.0016(12) -0.0002(11)
C27 0.0225(15) 0.0239(16) 0.0189(13) -0.0041(12) -0.0014(11) 0.0019(12)
C28 0.0187(14) 0.0179(14) 0.0201(13) -0.0002(11) 0.0042(11) 0.0012(11)
C29 0.0203(16) 0.0269(18) 0.061(2) 0.0029(16) 0.0045(15) -0.0089(13)
C30 0.0173(13) 0.0123(13) 0.0142(12) -0.0013(10) 0.0011(10) 0.0024(10)
C31 0.0251(15) 0.0242(16) 0.0197(14) 0.0052(12) 0.0094(12) 0.0065(12)
C32 0.0190(14) 0.0331(18) 0.0252(15) 0.0049(13) 0.0063(12) 0.0101(13)
C33 0.0217(15) 0.0233(15) 0.0196(14) 0.0066(12) 0.0020(12) 0.0088(12)
C34 0.0233(15) 0.0206(15) 0.0240(14) 0.0071(12) 0.0042(12) 0.0015(12)
C35 0.0151(13) 0.0189(14) 0.0211(13) 0.0018(11) 0.0016(11) 0.0023(11)
C36 0.0298(18) 0.043(2) 0.0424(19) 0.0185(17) 0.0089(15) 0.0210(16)
C37 0.0141(13) 0.0133(13) 0.0172(12) 0.0008(10) 0.0022(10) 0.0003(10)
C38 0.0189(14) 0.0179(14) 0.0181(13) 0.0025(11) 0.0004(11) -0.0006(11)
C39 0.0235(15) 0.0181(15) 0.0266(15) 0.0043(12) 0.0069(12) -0.0034(12)
C40 0.0180(14) 0.0194(15) 0.0299(15) -0.0036(12) 0.0004(12) -0.0046(11)
C41 0.0205(14) 0.0235(15) 0.0171(13) -0.0028(11) -0.0003(11) -0.0034(12)
C42 0.0184(13) 0.0176(14) 0.0159(13) 0.0019(11) 0.0029(11) -0.0013(11)
C43 0.0266(17) 0.0300(18) 0.047(2) -0.0025(15) 0.0051(15) -0.0158(14)
C44 0.0141(12) 0.0126(13) 0.0132(12) -0.0016(10) -0.0002(10) 0.0010(10)
C45 0.0126(12) 0.0185(14) 0.0162(12) 0.0007(11) 0.0026(10) 0.0000(10)
C46 0.0231(14) 0.0179(14) 0.0155(13) 0.0054(11) 0.0032(11) -0.0001(11)
C47 0.0189(14) 0.0170(14) 0.0228(14) 0.0029(11) 0.0002(11) 0.0034(11)
C48 0.0138(13) 0.0271(16) 0.0235(14) 0.0041(12) 0.0042(11) 0.0029(11)
C49 0.0209(14) 0.0182(14) 0.0179(13) 0.0043(11) 0.0052(11) 0.0012(11)
C50 0.0319(18) 0.0315(18) 0.0311(17) 0.0154(14) 0.0039(14) 0.0058(14)
C51 0.0120(12) 0.0129(13) 0.0148(12) 0.0008(10) -0.0006(10) 0.0027(10)
C52 0.0167(13) 0.0162(14) 0.0136(12) -0.0001(10) 0.0006(10) 0.0012(11)
C53 0.0173(13) 0.0145(14) 0.0203(13) -0.0013(11) 0.0021(11) -0.0034(11)
C54 0.0199(14) 0.0162(14) 0.0190(13) -0.0047(11) 0.0000(11) 0.0004(11)
C55 0.0203(14) 0.0217(15) 0.0117(12) -0.0029(11) 0.0009(11) 0.0030(11)
C56 0.0172(13) 0.0185(14) 0.0179(13) 0.0015(11) 0.0049(11) 0.0019(11)
C57 0.0342(17) 0.0235(17) 0.0287(16) -0.0084(13) 0.0027(14) -0.0134(13)
C58 0.0182(13) 0.0158(14) 0.0121(12) -0.0003(10) 0.0012(10) 0.0000(11)
C59 0.0144(13) 0.0237(15) 0.0173(13) -0.0018(11) 0.0013(11) -0.0007(11)
C60 0.0231(14) 0.0218(15) 0.0171(13) 0.0048(11) 0.0084(11) -0.0007(12)
C61 0.0217(14) 0.0207(15) 0.0132(12) 0.0049(11) 0.0013(11) 0.0029(11)
C62 0.0151(14) 0.0283(16) 0.0210(14) 0.0068(12) 0.0017(11) 0.0007(12)
C63 0.0204(14) 0.0178(14) 0.0161(12) 0.0029(11) 0.0047(11) -0.0034(11)
C64 0.0300(17) 0.042(2) 0.0259(16) 0.0233(15) 0.0068(13) 0.0024(15)
C65 0.0342(17) 0.0101(14) 0.0286(15) -0.0013(12) 0.0104(13) 0.0010(12)
C66 0.0339(17) 0.0177(15) 0.0367(17) 0.0020(13) 0.0132(14) 0.0007(13)
C67 0.0364(18) 0.0234(16) 0.0273(15) 0.0011(13) 0.0101(14) 0.0032(13)
C68 0.0362(19) 0.0327(19) 0.0431(19) -0.0074(16) 0.0132(16) -0.0020(15)
C69 0.0319(16) 0.0128(14) 0.0285(15) -0.0040(12) 0.0064(13) -0.0017(12)
C70 0.044(2) 0.0222(17) 0.0322(17) -0.0041(14) 0.0104(15) -0.0029(14)
C71 0.067(3) 0.044(2) 0.041(2) 0.0109(18) 0.0213(19) 0.023(2)
C72 0.043(2) 0.0268(18) 0.0369(18) 0.0064(14) 0.0125(16) 0.0054(15)
C73 0.0336(17) 0.0155(15) 0.0346(17) -0.0014(13) 0.0119(14) -0.0043(13)
C74 0.0361(19) 0.0234(17) 0.059(2) -0.0073(16) 0.0195(17) -0.0020(14)
C75 0.040(2) 0.038(2) 0.061(2) -0.0056(18) 0.0220(19) -0.0079(17)
C77 0.0306(16) 0.0125(14) 0.0287(15) 0.0009(12) 0.0063(13) -0.0016(12)
C78 0.0397(19) 0.0183(16) 0.0323(17) -0.0023(13) 0.0079(14) -0.0030(13)
C79 0.0260(16) 0.0209(16) 0.0322(16) -0.0004(13) 0.0095(13) 0.0014(12)
C80 0.0373(18) 0.0235(17) 0.0342(17) -0.0027(14) 0.0130(15) 0.0004(14)
C81 0.052(5) 0.043(4) 0.059(6) -0.001(4) 0.030(4) 0.002(4)

loop_
_atom_type_symbol
_atom_type_description
_atom_type_scat_dispersion_real
_atom_type_scat_dispersion_imag
_atom_type_scat_source
C C 0.0033 0.0016 'International Tables Vol C Tables 4.2.6.8 and 6.1.1.4'
H H 0.0000 0.0000 'International Tables Vol C Tables 4.2.6.8 and 6.1.1.4'
N N 0.0061 0.0033 'International Tables Vol C Tables 4.2.6.8 and 6.1.1.4'
O O 0.0106 0.0060 'International Tables Vol C Tables 4.2.6.8 and 6.1.1.4'
S S 0.1246 0.1234 'International Tables Vol C Tables 4.2.6.8 and 6.1.1.4'
Cl Cl 0.1484 0.1585 'International Tables Vol C Tables 4.2.6.8 and 6.1.1.4'
Co Co 0.3494 0.9721 'International Tables Vol C Tables 4.2.6.8 and 6.1.1.4'

loop_
_geom_angle_atom_site_label_1
_geom_angle_atom_site_label_2
_geom_angle_atom_site_label_3
_geom_angle
_geom_angle_site_symmetry_1
_geom_angle_site_symmetry_3
_geom_angle_publ_flag
S2 Co1 S1 88.91(3) . . ?
S2 Co1 S3 87.58(3) . . ?
S1 Co1 S3 153.33(3) . . ?
S2 Co1 S4 167.06(3) . . ?
S1 Co1 S4 89.20(3) . . ?
S3 Co1 S4 88.38(3) . . ?
S2 Co1 S6 90.43(3) . . ?
S1 Co1 S6 106.86(3) . . ?
S3 Co1 S6 99.60(3) . . ?
S4 Co1 S6 102.37(3) . . ?
S2 Co1 Co2 139.19(2) . . ?
S1 Co1 Co2 105.99(2) . . ?
S3 Co1 Co2 93.72(2) . . ?
S4 Co1 Co2 53.38(2) . . ?
S6 Co1 Co2 49.103(18) . . ?
S8 Co2 S7 88.63(3) . . ?
S8 Co2 S6 158.58(3) . . ?
S7 Co2 S6 88.46(3) . . ?
S8 Co2 S5 87.19(3) . . ?
S7 Co2 S5 161.77(3) . . ?
S6 Co2 S5 88.98(3) . . ?
S8 Co2 S4 97.91(3) . . ?
S7 Co2 S4 107.42(3) . . ?
S6 Co2 S4 103.20(3) . . ?
S5 Co2 S4 90.73(3) . . ?
S8 Co2 Co1 147.39(2) . . ?
S7 Co2 Co1 100.24(2) . . ?
S6 Co2 Co1 53.84(2) . . ?
S5 Co2 Co1 92.77(2) . . ?
S4 Co2 Co1 49.481(18) . . ?
C81 Cl1 C81 32.8(4) . 2_654 ?
C81 Cl2 Cl2 71.3(3) 2_654 2_654 ?
C81 Cl2 C81 34.7(5) 2_654 . ?
Cl2 Cl2 C81 44.9(3) 2_654 . ?
C1 S1 Co1 106.28(9) . . ?
C2 S2 Co1 106.03(9) . . ?
C3 S3 Co1 105.48(9) . . ?
C4 S4 Co1 105.91(9) . . ?
C4 S4 Co2 110.63(9) . . ?
Co1 S4 Co2 77.13(2) . . ?
C5 S5 Co2 104.63(9) . . ?
C6 S6 Co2 105.05(9) . . ?
C6 S6 Co1 110.43(9) . . ?
Co2 S6 Co1 77.06(2) . . ?
C7 S7 Co2 105.94(9) . . ?
C8 S8 Co2 106.39(9) . . ?
C12 O1 C15 116.8(2) . . ?
C19 O2 C22 116.1(2) . . ?
C26 O3 C29 116.8(2) . . ?
C33 O4 C36 117.2(2) . . ?
C40 O5 C43 117.1(2) . . ?
C47 O6 C50 117.1(2) . . ?
C54 O7 C57 116.8(2) . . ?
C61 O8 C64 117.1(2) . . ?
C73 N1 C65 107.6(2) . . ?
C73 N1 C77 110.5(2) . . ?
C65 N1 C77 109.9(2) . . ?
C73 N1 C69 111.1(2) . . ?
C65 N1 C69 111.1(2) . . ?
C77 N1 C69 106.7(2) . . ?
C2 C1 C9 124.5(2) . . ?
C2 C1 S1 117.82(19) . . ?
C9 C1 S1 117.58(19) . . ?
C1 C2 C16 125.6(2) . . ?
C1 C2 S2 119.35(19) . . ?
C16 C2 S2 115.06(19) . . ?
C4 C3 C23 124.3(2) . . ?
C4 C3 S3 120.73(19) . . ?
C23 C3 S3 114.90(19) . . ?
C3 C4 C30 125.9(2) . . ?
C3 C4 S4 117.56(19) . . ?
C30 C4 S4 116.46(19) . . ?
C6 C5 C37 124.4(2) . . ?
C6 C5 S5 120.63(19) . . ?
C37 C5 S5 114.87(18) . . ?
C5 C6 C44 124.3(2) . . ?
C5 C6 S6 118.26(19) . . ?
C44 C6 S6 117.06(18) . . ?
C8 C7 C51 123.8(2) . . ?
C8 C7 S7 118.31(19) . . ?
C51 C7 S7 117.81(18) . . ?
C7 C8 C58 125.8(2) . . ?
C7 C8 S8 118.82(19) . . ?
C58 C8 S8 115.11(19) . . ?
C10 C9 C14 117.2(2) . . ?
C10 C9 C1 121.2(2) . . ?
C14 C9 C1 121.6(2) . . ?
C9 C10 C11 122.1(3) . . ?
C9 C10 H10 118.9 . . ?
C11 C10 H10 118.9 . . ?
C12 C11 C10 119.2(3) . . ?
C12 C11 H11 120.4 . . ?
C10 C11 H11 120.4 . . ?
O1 C12 C11 124.5(3) . . ?
O1 C12 C13 115.8(2) . . ?
C11 C12 C13 119.7(2) . . ?
C14 C13 C12 120.2(3) . . ?
C14 C13 H13 119.9 . . ?
C12 C13 H13 119.9 . . ?
C13 C14 C9 121.4(3) . . ?
C13 C14 H14 119.3 . . ?
C9 C14 H14 119.3 . . ?
O1 C15 H15A 109.5 . . ?
O1 C15 H15B 109.5 . . ?
H15A C15 H15B 109.5 . . ?
O1 C15 H15C 109.5 . . ?
H15A C15 H15C 109.5 . . ?
H15B C15 H15C 109.5 . . ?
C17 C16 C21 117.8(2) . . ?
C17 C16 C2 121.9(2) . . ?
C21 C16 C2 120.1(2) . . ?
C18 C17 C16 121.6(2) . . ?
C18 C17 H17 119.2 . . ?
C16 C17 H17 119.2 . . ?
C17 C18 C19 119.4(2) . . ?
C17 C18 H18 120.3 . . ?
C19 C18 H18 120.3 . . ?
O2 C19 C18 124.4(2) . . ?
O2 C19 C20 115.5(2) . . ?
C18 C19 C20 120.1(2) . . ?
C21 C20 C19 120.0(2) . . ?
C21 C20 H20 120.0 . . ?
C19 C20 H20 120.0 . . ?
C20 C21 C16 121.1(2) . . ?
C20 C21 H21 119.5 . . ?
C16 C21 H21 119.5 . . ?
O2 C22 H22A 109.5 . . ?
O2 C22 H22B 109.5 . . ?
H22A C22 H22B 109.5 . . ?
O2 C22 H22C 109.5 . . ?
H22A C22 H22C 109.5 . . ?
H22B C22 H22C 109.5 . . ?
C24 C23 C28 118.1(2) . . ?
C24 C23 C3 121.0(2) . . ?
C28 C23 C3 120.9(2) . . ?
C23 C24 C25 121.0(3) . . ?
C23 C24 H24 119.5 . . ?
C25 C24 H24 119.5 . . ?
C26 C25 C24 119.7(3) . . ?
C26 C25 H25 120.2 . . ?
C24 C25 H25 120.2 . . ?
O3 C26 C27 115.7(3) . . ?
O3 C26 C25 124.2(3) . . ?
C27 C26 C25 120.1(3) . . ?
C28 C27 C26 119.8(3) . . ?
C28 C27 H27 120.1 . . ?
C26 C27 H27 120.1 . . ?
C27 C28 C23 121.4(3) . . ?
C27 C28 H28 119.3 . . ?
C23 C28 H28 119.3 . . ?
O3 C29 H29A 109.5 . . ?
O3 C29 H29B 109.5 . . ?
H29A C29 H29B 109.5 . . ?
O3 C29 H29C 109.5 . . ?
H29A C29 H29C 109.5 . . ?
H29B C29 H29C 109.5 . . ?
C31 C30 C35 116.9(2) . . ?
C31 C30 C4 122.2(2) . . ?
C35 C30 C4 120.9(2) . . ?
C32 C31 C30 121.7(3) . . ?
C32 C31 H31 119.2 . . ?
C30 C31 H31 119.2 . . ?
C33 C32 C31 120.3(3) . . ?
C33 C32 H32 119.9 . . ?
C31 C32 H32 119.9 . . ?
O4 C33 C32 125.2(3) . . ?
O4 C33 C34 115.6(3) . . ?
C32 C33 C34 119.1(3) . . ?
C33 C34 C35 120.4(3) . . ?
C33 C34 H34 119.8 . . ?
C35 C34 H34 119.8 . . ?
C34 C35 C30 121.6(3) . . ?
C34 C35 H35 119.2 . . ?
C30 C35 H35 119.2 . . ?
O4 C36 H36A 109.5 . . ?
O4 C36 H36B 109.5 . . ?
H36A C36 H36B 109.5 . . ?
O4 C36 H36C 109.5 . . ?
H36A C36 H36C 109.5 . . ?
H36B C36 H36C 109.5 . . ?
C38 C37 C42 118.0(2) . . ?
C38 C37 C5 121.7(2) . . ?
C42 C37 C5 120.2(2) . . ?
C39 C38 C37 121.5(3) . . ?
C39 C38 H38 119.3 . . ?
C37 C38 H38 119.3 . . ?
C40 C39 C38 119.7(3) . . ?
C40 C39 H39 120.2 . . ?
C38 C39 H39 120.2 . . ?
O5 C40 C39 124.8(3) . . ?
O5 C40 C41 115.2(3) . . ?
C39 C40 C41 120.0(3) . . ?
C42 C41 C40 119.8(3) . . ?
C42 C41 H41 120.1 . . ?
C40 C41 H41 120.1 . . ?
C41 C42 C37 121.1(2) . . ?
C41 C42 H42 119.5 . . ?
C37 C42 H42 119.5 . . ?
O5 C43 H43A 109.5 . . ?
O5 C43 H43B 109.5 . . ?
H43A C43 H43B 109.5 . . ?
O5 C43 H43C 109.5 . . ?
H43A C43 H43C 109.5 . . ?
H43B C43 H43C 109.5 . . ?
C45 C44 C49 117.4(2) . . ?
C45 C44 C6 122.3(2) . . ?
C49 C44 C6 120.3(2) . . ?
C46 C45 C44 121.7(2) . . ?
C46 C45 H45 119.2 . . ?
C44 C45 H45 119.2 . . ?
C47 C46 C45 119.8(2) . . ?
C47 C46 H46 120.1 . . ?
C45 C46 H46 120.1 . . ?
O6 C47 C46 125.0(2) . . ?
O6 C47 C48 115.2(2) . . ?
C46 C47 C48 119.8(2) . . ?
C49 C48 C47 119.9(3) . . ?
C49 C48 H48 120.1 . . ?
C47 C48 H48 120.1 . . ?
C48 C49 C44 121.5(2) . . ?
C48 C49 H49 119.3 . . ?
C44 C49 H49 119.3 . . ?
O6 C50 H50A 109.5 . . ?
O6 C50 H50B 109.5 . . ?
H50A C50 H50B 109.5 . . ?
O6 C50 H50C 109.5 . . ?
H50A C50 H50C 109.5 . . ?
H50B C50 H50C 109.5 . . ?
C52 C51 C56 117.6(2) . . ?
C52 C51 C7 121.8(2) . . ?
C56 C51 C7 120.7(2) . . ?
C53 C52 C51 121.9(2) . . ?
C53 C52 H52 119.1 . . ?
C51 C52 H52 119.1 . . ?
C54 C53 C52 119.3(3) . . ?
C54 C53 H53 120.3 . . ?
C52 C53 H53 120.3 . . ?
O7 C54 C53 124.8(3) . . ?
O7 C54 C55 115.0(2) . . ?
C53 C54 C55 120.2(2) . . ?
C56 C55 C54 119.8(2) . . ?
C56 C55 H55 120.1 . . ?
C54 C55 H55 120.1 . . ?
C55 C56 C51 121.1(3) . . ?
C55 C56 H56 119.4 . . ?
C51 C56 H56 119.4 . . ?
O7 C57 H57A 109.5 . . ?
O7 C57 H57B 109.5 . . ?
H57A C57 H57B 109.5 . . ?
O7 C57 H57C 109.5 . . ?
H57A C57 H57C 109.5 . . ?
H57B C57 H57C 109.5 . . ?
C59 C58 C63 117.6(2) . . ?
C59 C58 C8 122.1(2) . . ?
C63 C58 C8 120.0(2) . . ?
C58 C59 C60 122.0(2) . . ?
C58 C59 H59 119.0 . . ?
C60 C59 H59 119.0 . . ?
C59 C60 C61 119.2(2) . . ?
C59 C60 H60 120.4 . . ?
C61 C60 H60 120.4 . . ?
O8 C61 C62 115.8(2) . . ?
O8 C61 C60 124.6(2) . . ?
C62 C61 C60 119.5(2) . . ?
C63 C62 C61 120.6(3) . . ?
C63 C62 H62 119.7 . . ?
C61 C62 H62 119.7 . . ?
C62 C63 C58 121.0(2) . . ?
C62 C63 H63 119.5 . . ?
C58 C63 H63 119.5 . . ?
O8 C64 H64A 109.5 . . ?
O8 C64 H64B 109.5 . . ?
H64A C64 H64B 109.5 . . ?
O8 C64 H64C 109.5 . . ?
H64A C64 H64C 109.5 . . ?
H64B C64 H64C 109.5 . . ?
C66 C65 N1 116.0(2) . . ?
C66 C65 H65A 108.3 . . ?
N1 C65 H65A 108.3 . . ?
C66 C65 H65B 108.3 . . ?
N1 C65 H65B 108.3 . . ?
H65A C65 H65B 107.4 . . ?
C65 C66 C67 110.0(2) . . ?
C65 C66 H66A 109.7 . . ?
C67 C66 H66A 109.7 . . ?
C65 C66 H66B 109.7 . . ?
C67 C66 H66B 109.7 . . ?
H66A C66 H66B 108.2 . . ?
C68 C67 C66 112.7(3) . . ?
C68 C67 H67A 109.1 . . ?
C66 C67 H67A 109.1 . . ?
C68 C67 H67B 109.1 . . ?
C66 C67 H67B 109.1 . . ?
H67A C67 H67B 107.8 . . ?
C67 C68 H68A 109.5 . . ?
C67 C68 H68B 109.5 . . ?
H68A C68 H68B 109.5 . . ?
C67 C68 H68C 109.5 . . ?
H68A C68 H68C 109.5 . . ?
H68B C68 H68C 109.5 . . ?
C70 C69 N1 118.2(2) . . ?
C70 C69 H69A 107.8 . . ?
N1 C69 H69A 107.8 . . ?
C70 C69 H69B 107.8 . . ?
N1 C69 H69B 107.8 . . ?
H69A C69 H69B 107.1 . . ?
C71 C70 C69 119.9(3) . . ?
C71 C70 H70A 107.4 . . ?
C69 C70 H70A 107.4 . . ?
C71 C70 H70B 107.4 . . ?
C69 C70 H70B 107.4 . . ?
H70A C70 H70B 106.9 . . ?
C70 C71 C72 111.9(3) . . ?
C70 C71 H71A 109.2 . . ?
C72 C71 H71A 109.2 . . ?
C70 C71 H71B 109.2 . . ?
C72 C71 H71B 109.2 . . ?
H71A C71 H71B 107.9 . . ?
C71 C72 H72A 109.5 . . ?
C71 C72 H72B 109.5 . . ?
H72A C72 H72B 109.5 . . ?
C71 C72 H72C 109.5 . . ?
H72A C72 H72C 109.5 . . ?
H72B C72 H72C 109.5 . . ?
N1 C73 C74 114.8(2) . . ?
N1 C73 H73A 108.6 . . ?
C74 C73 H73A 108.6 . . ?
N1 C73 H73B 108.6 . . ?
C74 C73 H73B 108.6 . . ?
H73A C73 H73B 107.5 . . ?
C73 C74 C75 112.1(3) . . ?
C73 C74 H74A 109.2 . . ?
C75 C74 H74A 109.2 . . ?
C73 C74 H74B 109.2 . . ?
C75 C74 H74B 109.2 . . ?
H74A C74 H74B 107.9 . . ?
C76A C75 C76B 78.3(4) . . ?
C76A C75 C74 116.3(4) . . ?
C76B C75 C74 109.1(4) . . ?
C76A C75 H75A 108.2 . . ?
C76B C75 H75A 34.0 . . ?
C74 C75 H75A 108.2 . . ?
C76A C75 H75B 108.2 . . ?
C76B C75 H75B 133.6 . . ?
C74 C75 H75B 108.2 . . ?
H75A C75 H75B 107.4 . . ?
C75 C76A H76A 109.5 . . ?
C75 C76A H76B 109.5 . . ?
C75 C76A H76C 109.5 . . ?
C75 C76B H76D 109.5 . . ?
C75 C76B H76E 109.5 . . ?
H76D C76B H76E 109.5 . . ?
C75 C76B H76F 109.5 . . ?
H76D C76B H76F 109.5 . . ?
H76E C76B H76F 109.5 . . ?
C78 C77 N1 115.0(2) . . ?
C78 C77 H77A 108.5 . . ?
N1 C77 H77A 108.5 . . ?
C78 C77 H77B 108.5 . . ?
N1 C77 H77B 108.5 . . ?
H77A C77 H77B 107.5 . . ?
C79 C78 C77 111.3(2) . . ?
C79 C78 H78A 109.4 . . ?
C77 C78 H78A 109.4 . . ?
C79 C78 H78B 109.4 . . ?
C77 C78 H78B 109.4 . . ?
H78A C78 H78B 108.0 . . ?
C80 C79 C78 112.3(2) . . ?
C80 C79 H79A 109.2 . . ?
C78 C79 H79A 109.2 . . ?
C80 C79 H79B 109.2 . . ?
C78 C79 H79B 109.2 . . ?
H79A C79 H79B 107.9 . . ?
C79 C80 H80A 109.5 . . ?
C79 C80 H80B 109.5 . . ?
H80A C80 H80B 109.5 . . ?
C79 C80 H80C 109.5 . . ?
H80A C80 H80C 109.5 . . ?
H80B C80 H80C 109.5 . . ?
C81 C81 Cl2 97.8(5) 2_654 2_654 ?
C81 C81 Cl2 47.5(4) 2_654 . ?
Cl2 C81 Cl2 63.9(4) 2_654 . ?
C81 C81 Cl1 73.6(2) 2_654 . ?
Cl2 C81 Cl1 157.2(7) 2_654 . ?
Cl2 C81 Cl1 117.8(4) . . ?
C81 C81 H81A 112.2 2_654 . ?
Cl2 C81 H81A 112.2 2_654 . ?
Cl2 C81 H81A 94.2 . . ?
Cl1 C81 H81A 90.6 . . ?
C81 C81 H81B 112.2 2_654 . ?
Cl2 C81 H81B 112.2 2_654 . ?
Cl2 C81 H81B 154.4 . . ?
Cl1 C81 H81B 55.3 . . ?
H81A C81 H81B 109.8 . . ?

loop_
_geom_bond_atom_site_label_1
_geom_bond_atom_site_label_2
_geom_bond_distance
_geom_bond_site_symmetry_2
_geom_bond_publ_flag
Co1 S2 2.1623(7) . ?
Co1 S1 2.1698(7) . ?
Co1 S3 2.1977(7) . ?
Co1 S4 2.2014(7) . ?
Co1 S6 2.3388(7) . ?
Co1 Co2 2.8231(5) . ?
Co2 S8 2.1511(7) . ?
Co2 S7 2.1884(7) . ?
Co2 S6 2.1896(7) . ?
Co2 S5 2.2133(7) . ?
Co2 S4 2.3243(7) . ?
Cl1 C81 1.747(8) . ?
Cl1 C81 1.748(8) 2_654 ?
Cl2 C81 1.281(8) 2_654 ?
Cl2 Cl2 1.631(4) 2_654 ?
Cl2 C81 1.721(7) . ?
S1 C1 1.733(3) . ?
S2 C2 1.717(3) . ?
S3 C3 1.727(3) . ?
S4 C4 1.749(3) . ?
S5 C5 1.727(3) . ?
S6 C6 1.751(2) . ?
S7 C7 1.728(2) . ?
S8 C8 1.726(3) . ?
O1 C12 1.375(3) . ?
O1 C15 1.429(4) . ?
O2 C19 1.373(3) . ?
O2 C22 1.433(3) . ?
O3 C26 1.368(3) . ?
O3 C29 1.428(4) . ?
O4 C33 1.377(3) . ?
O4 C36 1.427(4) . ?
O5 C40 1.369(3) . ?
O5 C43 1.431(4) . ?
O6 C47 1.378(3) . ?
O6 C50 1.427(3) . ?
O7 C54 1.371(3) . ?
O7 C57 1.431(3) . ?
O8 C61 1.372(3) . ?
O8 C64 1.429(3) . ?
N1 C73 1.512(4) . ?
N1 C65 1.523(3) . ?
N1 C77 1.528(4) . ?
N1 C69 1.534(3) . ?
C1 C2 1.380(4) . ?
C1 C9 1.484(3) . ?
C2 C16 1.485(3) . ?
C3 C4 1.373(4) . ?
C3 C23 1.476(3) . ?
C4 C30 1.480(3) . ?
C5 C6 1.371(4) . ?
C5 C37 1.480(3) . ?
C6 C44 1.481(3) . ?
C7 C8 1.376(4) . ?
C7 C51 1.485(3) . ?
C8 C58 1.489(3) . ?
C9 C10 1.389(4) . ?
C9 C14 1.404(4) . ?
C10 C11 1.395(4) . ?
C10 H10 0.9500 . ?
C11 C12 1.386(4) . ?
C11 H11 0.9500 . ?
C12 C13 1.393(4) . ?
C13 C14 1.378(4) . ?
C13 H13 0.9500 . ?
C14 H14 0.9500 . ?
C15 H15A 0.9800 . ?
C15 H15B 0.9800 . ?
C15 H15C 0.9800 . ?
C16 C17 1.392(4) . ?
C16 C21 1.406(4) . ?
C17 C18 1.385(4) . ?
C17 H17 0.9500 . ?
C18 C19 1.387(4) . ?
C18 H18 0.9500 . ?
C19 C20 1.389(4) . ?
C20 C21 1.375(4) . ?
C20 H20 0.9500 . ?
C21 H21 0.9500 . ?
C22 H22A 0.9800 . ?
C22 H22B 0.9800 . ?
C22 H22C 0.9800 . ?
C23 C24 1.392(4) . ?
C23 C28 1.402(4) . ?
C24 C25 1.395(4) . ?
C24 H24 0.9500 . ?
C25 C26 1.390(4) . ?
C25 H25 0.9500 . ?
C26 C27 1.388(4) . ?
C27 C28 1.379(4) . ?
C27 H27 0.9500 . ?
C28 H28 0.9500 . ?
C29 H29A 0.9800 . ?
C29 H29B 0.9800 . ?
C29 H29C 0.9800 . ?
C30 C31 1.394(4) . ?
C30 C35 1.396(4) . ?
C31 C32 1.389(4) . ?
C31 H31 0.9500 . ?
C32 C33 1.379(4) . ?
C32 H32 0.9500 . ?
C33 C34 1.383(4) . ?
C34 C35 1.387(4) . ?
C34 H34 0.9500 . ?
C35 H35 0.9500 . ?
C36 H36A 0.9800 . ?
C36 H36B 0.9800 . ?
C36 H36C 0.9800 . ?
C37 C38 1.389(4) . ?
C37 C42 1.402(3) . ?
C38 C39 1.388(4) . ?
C38 H38 0.9500 . ?
C39 C40 1.386(4) . ?
C39 H39 0.9500 . ?
C40 C41 1.393(4) . ?
C41 C42 1.385(4) . ?
C41 H41 0.9500 . ?
C42 H42 0.9500 . ?
C43 H43A 0.9800 . ?
C43 H43B 0.9800 . ?
C43 H43C 0.9800 . ?
C44 C45 1.397(4) . ?
C44 C49 1.400(4) . ?
C45 C46 1.385(4) . ?
C45 H45 0.9500 . ?
C46 C47 1.381(4) . ?
C46 H46 0.9500 . ?
C47 C48 1.396(4) . ?
C48 C49 1.378(4) . ?
C48 H48 0.9500 . ?
C49 H49 0.9500 . ?
C50 H50A 0.9800 . ?
C50 H50B 0.9800 . ?
C50 H50C 0.9800 . ?
C51 C52 1.396(4) . ?
C51 C56 1.406(3) . ?
C52 C53 1.392(3) . ?
C52 H52 0.9500 . ?
C53 C54 1.386(4) . ?
C53 H53 0.9500 . ?
C54 C55 1.395(4) . ?
C55 C56 1.387(4) . ?
C55 H55 0.9500 . ?
C56 H56 0.9500 . ?
C57 H57A 0.9800 . ?
C57 H57B 0.9800 . ?
C57 H57C 0.9800 . ?
C58 C59 1.388(4) . ?
C58 C63 1.403(4) . ?
C59 C60 1.390(4) . ?
C59 H59 0.9500 . ?
C60 C61 1.392(4) . ?
C60 H60 0.9500 . ?
C61 C62 1.386(4) . ?
C62 C63 1.376(4) . ?
C62 H62 0.9500 . ?
C63 H63 0.9500 . ?
C64 H64A 0.9800 . ?
C64 H64B 0.9800 . ?
C64 H64C 0.9800 . ?
C65 C66 1.517(4) . ?
C65 H65A 0.9900 . ?
C65 H65B 0.9900 . ?
C66 C67 1.519(4) . ?
C66 H66A 0.9900 . ?
C66 H66B 0.9900 . ?
C67 C68 1.514(4) . ?
C67 H67A 0.9900 . ?
C67 H67B 0.9900 . ?
C68 H68A 0.9800 . ?
C68 H68B 0.9800 . ?
C68 H68C 0.9800 . ?
C69 C70 1.523(4) . ?
C69 H69A 0.9900 . ?
C69 H69B 0.9900 . ?
C70 C71 1.497(5) . ?
C70 H70A 0.9900 . ?
C70 H70B 0.9900 . ?
C71 C72 1.520(5) . ?
C71 H71A 0.9900 . ?
C71 H71B 0.9900 . ?
C72 H72A 0.9800 . ?
C72 H72B 0.9800 . ?
C72 H72C 0.9800 . ?
C73 C74 1.515(4) . ?
C73 H73A 0.9900 . ?
C73 H73B 0.9900 . ?
C74 C75 1.521(4) . ?
C74 H74A 0.9900 . ?
C74 H74B 0.9900 . ?
C75 C76A 1.416(7) . ?
C75 C76B 1.488(8) . ?
C75 H75A 0.9900 . ?
C75 H75B 0.9900 . ?
C76A H76A 0.9800 . ?
C76A H76B 0.9800 . ?
C76A H76C 0.9800 . ?
C76B H76D 0.9800 . ?
C76B H76E 0.9800 . ?
C76B H76F 0.9800 . ?
C77 C78 1.520(4) . ?
C77 H77A 0.9900 . ?
C77 H77B 0.9900 . ?
C78 C79 1.514(4) . ?
C78 H78A 0.9900 . ?
C78 H78B 0.9900 . ?
C79 C80 1.512(4) . ?
C79 H79A 0.9900 . ?
C79 H79B 0.9900 . ?
C80 H80A 0.9800 . ?
C80 H80B 0.9800 . ?
C80 H80C 0.9800 . ?
C81 C81 0.988(13) 2_654 ?
C81 Cl2 1.281(8) 2_654 ?
C81 H81A 0.9900 . ?
C81 H81B 0.9900 . ?
